data_7110377
loop_
_publ_author_name
'Lu, Jianjiang'
'Xu, Yan'
'Goh, Ngoh K.'
'Chia, Lian S.'

_publ_section_title
;
 Hydrothermal assembly and structural characterisation of one- and
 two-dimensional organic/inorganic hybrid materials constructed from
 diphosphopentamolybdate(VI) clusters and {Cu(en)}2+ complex groups
;
_journal_issue 24
_journal_name_full 'Chemical Communications'
_journal_page_first 2733
_journal_paper_doi 10.1039/a807617k
_journal_year 1998
_chemical_formula_sum 'C6 H32 Cu Mo5 N6 O25 P2'
_chemical_formula_weight 1193.56
_chemical_name_systematic
; 
 ? 
;
_space_group_IT_number 2
_symmetry_cell_setting triclinic
_symmetry_space_group_name_Hall '-P 1'
_symmetry_space_group_name_H-M 'P -1'
_atom_sites_solution_hydrogens geom
_atom_sites_solution_primary direct
_atom_sites_solution_secondary difmap
_audit_creation_method SHELXL
_cell_angle_alpha 75.568(13)
_cell_angle_beta 89.297(6)
_cell_angle_gamma 86.545(8)
_cell_formula_units_Z 2
_cell_length_a 10.6813(14)
_cell_length_b 11.176(2)
_cell_length_c 12.852(2)
_cell_measurement_reflns_used 45
_cell_measurement_temperature 296(2)
_cell_measurement_theta_max 12.61
_cell_measurement_theta_min 4.79
_cell_volume 1483.1(4)
_computing_cell_refinement 'Siemens XSCANS'
_computing_data_collection 'Siemens XSCANS'
_computing_data_reduction 'Siemens SHELXTL'
_computing_molecular_graphics 'Siemens SHELXTL'
_computing_publication_material 'Siemens SHELXTL'
_computing_structure_refinement 'SHELXL-93 (Sheldrick, 1993)'
_computing_structure_solution 'SHELXS-86 (Sheldrick, 1990)'
_diffrn_ambient_temperature 296(2)
_diffrn_measurement_device 'Siemens P4'
_diffrn_measurement_method '2\q/\w scans'
_diffrn_radiation_monochromator graphite
_diffrn_radiation_source 'fine-focus sealed tube'
_diffrn_radiation_type MoK\a
_diffrn_radiation_wavelength 0.71073
_diffrn_reflns_av_R_equivalents 0.0206
_diffrn_reflns_av_sigmaI/netI 0.0378
_diffrn_reflns_limit_h_max 12
_diffrn_reflns_limit_h_min -1
_diffrn_reflns_limit_k_max 12
_diffrn_reflns_limit_k_min -12
_diffrn_reflns_limit_l_max 15
_diffrn_reflns_limit_l_min -15
_diffrn_reflns_number 6085
_diffrn_reflns_theta_max 25.00
_diffrn_reflns_theta_min 1.91
_diffrn_standards_decay_% 4.05
_diffrn_standards_interval_count 97
_diffrn_standards_number 3
_exptl_absorpt_coefficient_mu 2.969
_exptl_absorpt_correction_T_max 0.9690
_exptl_absorpt_correction_T_min 0.6485
_exptl_absorpt_correction_type 'Semi-empirical from psi-scan'
_exptl_crystal_density_diffrn 2.673
_exptl_crystal_F_000 1158
_exptl_crystal_size_max 0.25
_exptl_crystal_size_mid 0.12
_exptl_crystal_size_min 0.08
_refine_diff_density_max 1.842
_refine_diff_density_min -3.897
_refine_diff_density_rms 0.230
_refine_ls_extinction_method none
_refine_ls_goodness_of_fit_all 1.049
_refine_ls_goodness_of_fit_obs 1.075
_refine_ls_matrix_type full
_refine_ls_number_parameters 407
_refine_ls_number_reflns 5138
_refine_ls_number_restraints 1
_refine_ls_restrained_S_all 1.184
_refine_ls_restrained_S_obs 1.075
_refine_ls_R_factor_all 0.0624
_refine_ls_R_factor_obs 0.0496
_refine_ls_shift/esd_max 0.003
_refine_ls_shift/esd_mean 0.000
_refine_ls_structure_factor_coef Fsqd
_refine_ls_weighting_details 'w=1/[\s^2^(Fo^2^)+(0.0818P)^2^+12.5553P] where P=(Fo^2^+2Fc^2^)/3'
_refine_ls_weighting_scheme calc
_refine_ls_wR_factor_all 0.1574
_refine_ls_wR_factor_obs 0.1306
_reflns_number_observed 4340
_reflns_number_total 5180
_reflns_observed_criterion >2sigma(I)
_cod_data_source_file 807617ksup1.cif
_cod_data_source_block 2
_cod_depositor_comments
;
The following automatic conversions were performed:

'_symmetry_cell_setting' value 'Triclinic' changed to 'triclinic'
according to /home/saulius/struct/CIF-dictionaries/cif_core.dic
dictionary named 'cif_core.dic' version 2.4.2 from 2011-04-26.

Automatic conversion script
Id: cif_fix_values 1891 2012-01-12 08:04:46Z andrius 

The following automatic conversions were performed:

'_refine_ls_weighting_scheme' value 'calc
w=1/[\s^2^(Fo^2^)+(0.0818P)^2^+12.5553P] where P=(Fo^2^+2Fc^2^)/3'
was changed to 'calc'. New tag '_refine_ls_weighting_details' was
created. The value of the new tag was set to
'w=1/[\s^2^(Fo^2^)+(0.0818P)^2^+12.5553P] where P=(Fo^2^+2Fc^2^)/3'.

Automatic conversion script
Id: cif_fix_values 3143 2015-03-26 13:38:13Z robertas 
;
_cod_original_sg_symbol_H-M P-1
_cod_database_code 7110377

loop_
_symmetry_equiv_pos_as_xyz
'x, y, z'
'-x, -y, -z'

loop_
_atom_site_aniso_label
_atom_site_aniso_U_11
_atom_site_aniso_U_22
_atom_site_aniso_U_33
_atom_site_aniso_U_23
_atom_site_aniso_U_13
_atom_site_aniso_U_12
Mo1 0.0256(4) 0.0211(4) 0.0117(3) -0.0023(3) -0.0045(3) 0.0005(3)
Mo2 0.0278(4) 0.0228(4) 0.0132(3) -0.0094(3) -0.0039(3) 0.0037(3)
Mo3 0.0259(4) 0.0201(4) 0.0152(3) -0.0077(3) -0.0061(3) 0.0013(3)
Mo4 0.0282(4) 0.0196(4) 0.0177(4) -0.0087(3) -0.0066(3) 0.0053(3)
Mo5 0.0322(4) 0.0197(4) 0.0213(4) -0.0099(3) -0.0124(3) 0.0054(3)
Cu1 0.0674(15) 0.079(2) 0.0586(14) -0.0202(12) -0.0037(11) -0.0017(12)
Cu2 0.0238(7) 0.0331(8) 0.0191(7) -0.0067(6) -0.0039(5) 0.0032(6)
P1 0.0254(10) 0.0170(10) 0.0089(9) -0.0040(7) -0.0046(7) 0.0030(8)
P2 0.0356(12) 0.0164(10) 0.0123(9) -0.0022(8) -0.0109(8) 0.0032(8)
O1 0.030(3) 0.035(3) 0.024(3) -0.006(3) -0.010(2) 0.001(3)
O2 0.046(4) 0.046(4) 0.023(3) -0.010(3) 0.003(3) -0.004(3)
O3 0.034(3) 0.025(3) 0.020(3) -0.006(2) 0.001(2) -0.001(2)
O4 0.027(3) 0.021(3) 0.016(3) -0.006(2) -0.008(2) 0.001(2)
O5 0.037(3) 0.021(3) 0.015(3) -0.007(2) -0.009(2) 0.007(2)
O6 0.030(3) 0.024(3) 0.022(3) -0.009(2) -0.007(2) 0.004(2)
O7 0.040(4) 0.049(4) 0.011(3) -0.010(3) 0.000(2) 0.001(3)
O8 0.035(3) 0.028(3) 0.034(3) -0.017(3) -0.007(3) 0.008(3)
O9 0.030(3) 0.014(3) 0.014(3) -0.004(2) -0.003(2) 0.004(2)
O10 0.029(3) 0.024(3) 0.021(3) -0.011(2) -0.005(2) 0.001(2)
O11 0.042(4) 0.028(3) 0.039(4) -0.010(3) 0.006(3) -0.007(3)
O12 0.039(4) 0.041(4) 0.028(3) -0.017(3) -0.015(3) 0.003(3)
O13 0.026(3) 0.021(3) 0.020(3) -0.010(2) -0.014(2) 0.007(2)
O14 0.036(3) 0.023(3) 0.016(3) -0.002(2) -0.014(2) 0.004(2)
O15 0.030(3) 0.022(3) 0.025(3) -0.009(2) -0.010(2) 0.009(2)
O16 0.038(4) 0.044(4) 0.022(3) -0.013(3) -0.001(3) 0.002(3)
O17 0.040(4) 0.023(3) 0.038(4) -0.014(3) -0.013(3) 0.009(3)
O18 0.043(4) 0.026(3) 0.012(3) -0.008(2) -0.016(2) 0.011(3)
O19 0.035(3) 0.030(3) 0.018(3) -0.011(2) -0.006(2) 0.007(3)
O20 0.043(4) 0.041(4) 0.028(3) -0.017(3) -0.018(3) 0.008(3)
O21 0.052(4) 0.023(3) 0.044(4) -0.015(3) -0.015(3) 0.004(3)
O22 0.038(3) 0.027(3) 0.010(3) -0.005(2) 0.000(2) 0.002(3)
O23 0.052(4) 0.025(3) 0.029(3) 0.011(3) -0.014(3) -0.003(3)
N1 0.055(7) 0.084(9) 0.075(8) 0.005(7) -0.015(6) -0.005(6)
N3 0.028(4) 0.035(4) 0.028(4) -0.005(3) -0.008(3) 0.006(3)
N4 0.027(4) 0.038(4) 0.023(4) 0.001(3) -0.005(3) 0.006(3)
N5 0.041(4) 0.020(3) 0.021(3) -0.013(3) 0.001(3) 0.001(3)
N6 0.059(5) 0.029(4) 0.017(4) -0.010(3) -0.008(3) -0.002(4)
C1 0.057(8) 0.103(12) 0.084(10) -0.063(9) -0.005(7) 0.000(8)
C3 0.051(6) 0.041(6) 0.048(6) -0.019(5) -0.010(5) 0.005(5)
C4 0.051(6) 0.055(6) 0.025(5) -0.020(4) -0.015(4) 0.017(5)
C5 0.035(5) 0.041(5) 0.030(5) -0.015(4) 0.006(4) -0.006(4)
C6 0.037(5) 0.032(5) 0.027(5) -0.012(4) -0.014(4) 0.004(4)
O1W 0.065(11) 0.076(12) 0.049(10) -0.032(9) -0.004(8) -0.006(9)

loop_
_atom_site_label
_atom_site_type_symbol
_atom_site_fract_x
_atom_site_fract_y
_atom_site_fract_z
_atom_site_U_iso_or_equiv
_atom_site_thermal_displace_type
_atom_site_occupancy
_atom_site_calc_flag
_atom_site_refinement_flags
Mo1 Mo -0.38365(6) 0.76217(6) 0.26460(5) 0.0198(2) Uani 1 d .
Mo2 Mo -0.20102(7) 0.95026(6) 0.36095(5) 0.0206(2) Uani 1 d .
Mo3 Mo 0.12523(6) 0.82419(6) 0.34336(5) 0.0199(2) Uani 1 d .
Mo4 Mo 0.11005(7) 0.63399(6) 0.17901(5) 0.0213(2) Uani 1 d .
Mo5 Mo -0.19862(7) 0.58348(6) 0.14167(6) 0.0237(2) Uani 1 d .
Cu1 Cu -0.5000 0.5000 0.5000 0.0678(6) Uani 1 d SD
Cu2 Cu -0.5000 1.0000 0.0000 0.0255(3) Uani 1 d S
P1 P -0.1068(2) 0.8752(2) 0.13502(15) 0.0171(4) Uani 1 d .
P2 P -0.1092(2) 0.6244(2) 0.3923(2) 0.0218(4) Uani 1 d .
O1 O -0.4841(6) 0.8162(6) 0.1581(5) 0.0298(13) Uani 1 d .
O2 O -0.4803(7) 0.7053(7) 0.3715(5) 0.038(2) Uani 1 d .
O3 O -0.3271(6) 0.6020(5) 0.2420(5) 0.0262(13) Uani 1 d .
O4 O -0.2171(5) 0.7897(5) 0.1448(4) 0.0212(11) Uani 1 d .
O5 O -0.2065(6) 0.7340(5) 0.3637(4) 0.0244(12) Uani 1 d .
O6 O -0.3503(5) 0.9192(5) 0.2911(4) 0.0247(12) Uani 1 d .
O7 O -0.2459(6) 0.9061(6) 0.4918(5) 0.0328(14) Uani 1 d .
O8 O -0.2120(6) 1.1092(6) 0.3334(5) 0.0307(14) Uani 1 d .
O9 O -0.1432(5) 0.9835(5) 0.1837(4) 0.0197(11) Uani 1 d .
O10 O -0.0244(5) 0.9119(5) 0.3757(4) 0.0238(12) Uani 1 d .
O11 O 0.2001(6) 0.9413(6) 0.2594(5) 0.0359(15) Uani 1 d .
O12 O 0.2067(6) 0.7998(6) 0.4617(5) 0.0345(15) Uani 1 d .
O13 O 0.0081(5) 0.8035(5) 0.1987(4) 0.0215(12) Uani 1 d .
O14 O 0.0053(6) 0.6616(5) 0.4443(4) 0.0257(13) Uani 1 d .
O15 O 0.1879(5) 0.6806(5) 0.2962(5) 0.0255(12) Uani 1 d .
O16 O 0.2055(6) 0.6986(6) 0.0750(5) 0.0340(14) Uani 1 d .
O17 O 0.1579(6) 0.4801(6) 0.2174(5) 0.0328(14) Uani 1 d .
O18 O -0.0694(6) 0.5736(5) 0.2950(4) 0.0272(13) Uani 1 d .
O19 O -0.0352(6) 0.6292(5) 0.0903(5) 0.0272(13) Uani 1 d .
O20 O -0.2795(6) 0.6204(6) 0.0230(5) 0.036(2) Uani 1 d .
O21 O -0.1821(7) 0.4241(6) 0.1734(6) 0.039(2) Uani 1 d .
O22 O -0.0756(6) 0.9191(5) 0.0155(4) 0.0248(12) Uani 1 d .
O23 O -0.1740(7) 0.5217(6) 0.4782(5) 0.039(2) Uani 1 d .
H23A H -0.1401(7) 0.4579(6) 0.4973(5) 0.058 Uiso 1 d R
H23B H -0.2211(7) 0.5071(6) 0.4766(5) 0.058 Uiso 1 d R
N1 N -0.3838(11) 0.3999(12) 0.4251(11) 0.076(4) Uani 1 d .
H1A H -0.3343(11) 0.4509(12) 0.3796(11) 0.091 Uiso 1 calc R
H1B H -0.3343(11) 0.3471(12) 0.4742(11) 0.091 Uiso 1 calc R
N2A N -0.6289(16) 0.4728(16) 0.3945(13) 0.056(4) Uiso 0.70 d P
H2AC H -0.6779(16) 0.5425(16) 0.3713(13) 0.067 Uiso 0.70 d PR
H2AD H -0.6778(16) 0.4120(16) 0.4277(13) 0.067 Uiso 0.70 d PR
N2B N -0.5845(49) 0.5025(48) 0.3593(23) 0.083(14) Uiso 0.30 d PD
H2BC H -0.5413(49) 0.5399(48) 0.3008(23) 0.100 Uiso 0.30 d PR
H2BD H -0.6624(49) 0.5384(48) 0.3570(23) 0.100 Uiso 0.30 d PR
N3 N -0.6209(7) 0.8988(7) -0.0533(6) 0.031(2) Uani 1 d .
H3C H -0.6734(7) 0.8652(7) -0.0001(6) 0.038 Uiso 1 calc R
H3D H -0.6668(7) 0.9471(7) -0.1077(6) 0.038 Uiso 1 calc R
N4 N -0.3687(7) 0.9160(7) -0.0758(6) 0.031(2) Uani 1 d .
H4C H -0.3182(7) 0.9722(7) -0.1143(6) 0.037 Uiso 1 calc R
H4D H -0.3215(7) 0.8599(7) -0.0274(6) 0.037 Uiso 1 calc R
N5 N -0.0473(7) 0.2203(6) 0.1279(6) 0.026(2) Uani 1 d .
H5C H -0.0378(7) 0.2403(6) 0.0569(6) 0.039 Uiso 1 calc R
H5D H -0.1056(7) 0.2716(6) 0.1461(6) 0.039 Uiso 1 calc R
H5E H -0.0708(7) 0.1430(6) 0.1494(6) 0.039 Uiso 1 calc R
N6 N -0.0124(8) 0.2869(7) 0.3453(6) 0.034(2) Uani 1 d .
H6C H -0.0099(8) 0.2639(7) 0.4168(6) 0.051 Uiso 1 calc R
H6D H -0.0907(8) 0.2855(7) 0.3229(6) 0.051 Uiso 1 calc R
H6E H 0.0137(8) 0.3632(7) 0.3228(6) 0.051 Uiso 1 calc R
C1 C -0.4562(13) 0.3273(16) 0.3631(13) 0.074(4) Uani 1 d .
C2A C -0.5748(23) 0.4452(23) 0.3126(20) 0.078(6) Uiso 0.70 d P
H2AA H -0.5369(23) 0.5156(23) 0.2676(20) 0.094 Uiso 0.70 d PR
H2AB H -0.6338(23) 0.4158(23) 0.2704(20) 0.094 Uiso 0.70 d PR
C2B C -0.5917(21) 0.3545(21) 0.3782(19) 0.013(5) Uiso 0.30 d P
H2BA H -0.6411(21) 0.3344(21) 0.3237(19) 0.015 Uiso 0.30 d PR
H2BB H -0.6213(21) 0.3129(21) 0.4479(19) 0.015 Uiso 0.30 d PR
C3 C -0.5479(11) 0.7974(10) -0.0915(9) 0.045(3) Uani 1 d .
H3A H -0.5237(11) 0.7291(10) -0.0309(9) 0.054 Uiso 1 calc R
H3B H -0.5988(11) 0.7666(10) -0.1400(9) 0.054 Uiso 1 calc R
C4 C -0.4332(10) 0.8533(11) -0.1487(8) 0.042(2) Uani 1 d .
H4A H -0.3772(10) 0.7891(11) -0.1656(8) 0.051 Uiso 1 calc R
H4B H -0.4572(10) 0.9128(11) -0.2152(8) 0.051 Uiso 1 calc R
C5 C 0.0739(9) 0.2305(9) 0.1803(8) 0.034(2) Uani 1 d .
H5A H 0.0995(9) 0.3145(9) 0.1543(8) 0.041 Uiso 1 calc R
H5B H 0.1370(9) 0.1761(9) 0.1578(8) 0.041 Uiso 1 calc R
C6 C 0.0716(9) 0.1994(9) 0.3006(7) 0.031(2) Uani 1 d .
H6A H 0.1562(9) 0.1999(9) 0.3269(7) 0.037 Uiso 1 calc R
H6B H 0.0437(9) 0.1162(9) 0.3270(7) 0.037 Uiso 1 calc R
O1W O -0.5586(17) 0.4849(18) 0.1075(14) 0.061(4) Uani 0.50 d P
O2WA O -0.5000 1.0000 -0.5000 0.064(7) Uiso 0.50 d SP
O2WB O -0.4423(20) 1.0384(20) -0.4277(17) 0.020(4) Uiso 0.25 d P
O2WC O -0.4462(20) 0.1669(19) 0.4652(17) 0.020(4) Uiso 0.25 d P

loop_
_atom_type_symbol
_atom_type_description
_atom_type_scat_dispersion_real
_atom_type_scat_dispersion_imag
_atom_type_scat_source
C C 0.0033 0.0016 'International Tables Vol C Tables 4.2.6.8 and 6.1.1.4'
H H 0.0000 0.0000 'International Tables Vol C Tables 4.2.6.8 and 6.1.1.4'
N N 0.0061 0.0033 'International Tables Vol C Tables 4.2.6.8 and 6.1.1.4'
O O 0.0106 0.0060 'International Tables Vol C Tables 4.2.6.8 and 6.1.1.4'
P P 0.1023 0.0942 'International Tables Vol C Tables 4.2.6.8 and 6.1.1.4'
Cu Cu 0.3201 1.2651 'International Tables Vol C Tables 4.2.6.8 and 6.1.1.4'
Mo Mo -1.6832 0.6857 'International Tables Vol C Tables 4.2.6.8 and 6.1.1.4'

loop_
_geom_angle_atom_site_label_1
_geom_angle_atom_site_label_2
_geom_angle_atom_site_label_3
_geom_angle
_geom_angle_site_symmetry_1
_geom_angle_site_symmetry_3
O1 Mo1 O2 104.3(3) . .
O1 Mo1 O6 97.8(3) . .
O2 Mo1 O6 100.2(3) . .
O1 Mo1 O3 100.9(3) . .
O2 Mo1 O3 96.0(3) . .
O6 Mo1 O3 151.2(3) . .
O1 Mo1 O5 159.7(3) . .
O2 Mo1 O5 95.2(3) . .
O6 Mo1 O5 72.7(2) . .
O3 Mo1 O5 82.4(2) . .
O1 Mo1 O4 88.8(2) . .
O2 Mo1 O4 163.6(3) . .
O6 Mo1 O4 87.5(2) . .
O3 Mo1 O4 71.4(2) . .
O5 Mo1 O4 73.1(2) . .
O7 Mo2 O8 103.4(3) . .
O7 Mo2 O10 100.3(3) . .
O8 Mo2 O10 102.8(3) . .
O7 Mo2 O6 100.1(3) . .
O8 Mo2 O6 101.1(3) . .
O10 Mo2 O6 143.8(2) . .
O7 Mo2 O9 172.5(3) . .
O8 Mo2 O9 83.9(2) . .
O10 Mo2 O9 79.4(2) . .
O6 Mo2 O9 76.5(2) . .
O7 Mo2 O5 85.3(3) . .
O8 Mo2 O5 168.1(2) . .
O10 Mo2 O5 83.3(2) . .
O6 Mo2 O5 69.0(2) . .
O9 Mo2 O5 87.2(2) . .
O11 Mo3 O12 103.3(3) . .
O11 Mo3 O10 101.0(3) . .
O12 Mo3 O10 101.0(3) . .
O11 Mo3 O15 102.6(3) . .
O12 Mo3 O15 99.7(3) . .
O10 Mo3 O15 143.9(2) . .
O11 Mo3 O13 89.3(3) . .
O12 Mo3 O13 165.4(3) . .
O10 Mo3 O13 83.6(2) . .
O15 Mo3 O13 69.9(2) . .
O11 Mo3 O14 173.6(3) . .
O12 Mo3 O14 83.1(3) . .
O10 Mo3 O14 77.4(2) . .
O15 Mo3 O14 76.2(2) . .
O13 Mo3 O14 84.4(2) . .
O16 Mo4 O17 105.9(3) . .
O16 Mo4 O15 100.8(3) . .
O17 Mo4 O15 96.3(3) . .
O16 Mo4 O19 95.9(3) . .
O17 Mo4 O19 101.0(3) . .
O15 Mo4 O19 151.5(2) . .
O16 Mo4 O13 98.8(3) . .
O17 Mo4 O13 154.5(3) . .
O15 Mo4 O13 72.8(2) . .
O19 Mo4 O13 82.0(2) . .
O16 Mo4 O18 164.7(3) . .
O17 Mo4 O18 84.9(3) . .
O15 Mo4 O18 88.5(2) . .
O19 Mo4 O18 70.9(2) . .
O13 Mo4 O18 72.1(2) . .
O20 Mo5 O21 103.8(3) . .
O20 Mo5 O3 101.9(3) . .
O21 Mo5 O3 98.6(3) . .
O20 Mo5 O19 99.9(3) . .
O21 Mo5 O19 102.3(3) . .
O3 Mo5 O19 145.1(3) . .
O20 Mo5 O4 89.0(3) . .
O21 Mo5 O4 165.7(3) . .
O3 Mo5 O4 72.3(2) . .
O19 Mo5 O4 81.2(2) . .
O20 Mo5 O18 168.1(3) . .
O21 Mo5 O18 86.9(3) . .
O3 Mo5 O18 81.1(2) . .
O19 Mo5 O18 72.4(2) . .
O4 Mo5 O18 80.9(2) . .
N1 Cu1 N1 180.000(2) . 2_466
N1 Cu1 N2B 106.1(16) . 2_466
N1 Cu1 N2B 73.9(16) 2_466 2_466
N1 Cu1 N2B 73.9(16) . .
N1 Cu1 N2B 106.1(16) 2_466 .
N2B Cu1 N2B 180.000(8) 2_466 .
N1 Cu1 N2A 83.6(6) . .
N1 Cu1 N2A 96.4(6) 2_466 .
N2B Cu1 N2A 160.4(15) 2_466 .
N2B Cu1 N2A 19.6(15) . .
N1 Cu1 N2A 96.4(6) . 2_466
N1 Cu1 N2A 83.6(6) 2_466 2_466
N2B Cu1 N2A 19.6(15) 2_466 2_466
N2B Cu1 N2A 160.4(15) . 2_466
N2A Cu1 N2A 180.000(2) . 2_466
N3 Cu2 N3 180.000(1) . 2_475
N3 Cu2 N4 94.8(3) . 2_475
N3 Cu2 N4 85.2(3) 2_475 2_475
N3 Cu2 N4 85.2(3) . .
N3 Cu2 N4 94.8(3) 2_475 .
N4 Cu2 N4 180.0 2_475 .
O9 P1 O22 111.6(3) . .
O9 P1 O4 110.0(3) . .
O22 P1 O4 107.3(3) . .
O9 P1 O13 107.2(3) . .
O22 P1 O13 110.6(3) . .
O4 P1 O13 110.1(3) . .
O14 P2 O5 109.8(3) . .
O14 P2 O18 110.5(4) . .
O5 P2 O18 113.0(3) . .
O14 P2 O23 108.3(3) . .
O5 P2 O23 105.4(4) . .
O18 P2 O23 109.6(4) . .
Mo5 O3 Mo1 122.5(3) . .
P1 O4 Mo5 125.1(3) . .
P1 O4 Mo1 130.0(3) . .
Mo5 O4 Mo1 93.6(2) . .
P2 O5 Mo1 131.0(3) . .
P2 O5 Mo2 133.2(3) . .
Mo1 O5 Mo2 93.7(2) . .
Mo1 O6 Mo2 124.3(3) . .
P1 O9 Mo2 120.8(3) . .
Mo2 O10 Mo3 150.6(3) . .
P1 O13 Mo4 128.7(3) . .
P1 O13 Mo3 135.1(3) . .
Mo4 O13 Mo3 96.1(2) . .
P2 O14 Mo3 119.2(3) . .
Mo4 O15 Mo3 121.2(3) . .
P2 O18 Mo5 125.0(3) . .
P2 O18 Mo4 126.0(3) . .
Mo5 O18 Mo4 90.7(2) . .
Mo5 O19 Mo4 125.9(3) . .
C1 N1 Cu1 111.5(8) . .
N2B N2A C2A 48.6(36) . .
N2B N2A C2B 93.3(49) . .
C2A N2A C2B 50.7(15) . .
N2B N2A Cu1 79.6(15) . .
C2A N2A Cu1 110.9(16) . .
C2B N2A Cu1 104.1(13) . .
N2A N2B C2A 99.4(57) . .
N2A N2B C2B 61.4(43) . .
C2A N2B C2B 45.8(28) . .
N2A N2B Cu1 80.8(16) . .
C2A N2B Cu1 130.8(40) . .
C2B N2B Cu1 97.4(19) . .
C3 N3 Cu2 108.9(6) . .
C4 N4 Cu2 108.7(6) . .
C2B C1 N1 107.8(13) . .
C2B C1 C2A 40.7(12) . .
N1 C1 C2A 96.7(13) . .
N2B C2A C2B 97.2(38) . .
N2B C2A N2A 32.0(33) . .
C2B C2A N2A 70.5(19) . .
N2B C2A C1 110.6(32) . .
C2B C2A C1 55.9(16) . .
N2A C2A C1 107.0(18) . .
C2A C2B N2A 58.7(17) . .
C2A C2B C1 83.3(19) . .
N2A C2B C1 117.4(18) . .
C2A C2B N2B 37.0(18) . .
N2A C2B N2B 25.3(19) . .
C1 C2B N2B 96.4(25) . .
C4 C3 N3 107.1(9) . .
N4 C4 C3 108.0(8) . .
N5 C5 C6 115.3(8) . .
C5 C6 N6 113.5(7) . .
O2WB O2WA O2WB 180.000(4) 2_474 .
O2WA O2WB O2WC 78.1(13) . 1_564

loop_
_geom_bond_atom_site_label_1
_geom_bond_atom_site_label_2
_geom_bond_distance
_geom_bond_site_symmetry_2
Mo1 O1 1.713(6) .
Mo1 O2 1.722(6) .
Mo1 O6 1.924(6) .
Mo1 O3 1.944(6) .
Mo1 O5 2.255(6) .
Mo1 O4 2.323(6) .
Mo2 O7 1.702(6) .
Mo2 O8 1.719(6) .
Mo2 O10 1.911(6) .
Mo2 O6 1.930(6) .
Mo2 O9 2.298(5) .
Mo2 O5 2.413(6) .
Mo3 O11 1.708(6) .
Mo3 O12 1.715(6) .
Mo3 O10 1.920(6) .
Mo3 O15 1.933(6) .
Mo3 O13 2.320(5) .
Mo3 O14 2.386(6) .
Mo4 O16 1.710(6) .
Mo4 O17 1.714(6) .
Mo4 O15 1.925(6) .
Mo4 O19 1.947(6) .
Mo4 O13 2.196(5) .
Mo4 O18 2.436(7) .
Mo5 O20 1.708(6) .
Mo5 O21 1.724(6) .
Mo5 O3 1.908(6) .
Mo5 O19 1.912(6) .
Mo5 O4 2.311(6) .
Mo5 O18 2.396(5) .
Cu1 N1 2.014(14) .
Cu1 N1 2.014(14) 2_466
Cu1 N2B 2.024(5) 2_466
Cu1 N2B 2.024(5) .
Cu1 N2A 2.03(2) .
Cu1 N2A 2.03(2) 2_466
Cu1 O2 2.490(6) .
Cu1 O2 2.490(6) .
Cu2 N3 2.000(8) .
Cu2 N3 2.000(8) 2_475
Cu2 N4 2.015(8) 2_475
Cu2 N4 2.015(8) .
Cu2 O1 2.503(6) .
Cu2 O1 2.503(6) .
P1 O9 1.525(5) .
P1 O22 1.531(5) .
P1 O4 1.545(6) .
P1 O13 1.548(5) .
P2 O14 1.527(6) .
P2 O5 1.533(6) .
P2 O18 1.542(6) .
P2 O23 1.568(6) .
N1 C1 1.52(2) .
N2A N2B 0.69(5) .
N2A C2A 1.29(3) .
N2A C2B 1.42(3) .
N2B C2A 0.98(4) .
N2B C2B 1.62(6) .
N3 C3 1.515(13) .
N4 C4 1.497(13) .
N5 C5 1.489(12) .
N6 C6 1.501(12) .
C1 C2B 1.48(3) .
C1 C2A 1.78(3) .
C2A C2B 1.17(3) .
C3 C4 1.51(2) .
C5 C6 1.498(13) .
O2WA O2WB 1.29(2) 2_474
O2WA O2WB 1.29(2) .
O2WB O2WC 1.72(3) 1_564
O2WC O2WB 1.72(3) 1_546
